data_4073647
loop_
_publ_author_name
'Ionkin, Alex S.'
'Marshall, William J.'
'Fish, Brian M.'
'Schiffhauer, Matthew F.'
'Davidson, Fredric'
'McEwen, Charles N.'
'Keys, Dalen E.'

_publ_section_title
;
 Aromatic 1H-[1,2]Diphosphole with a Planar Tricoordinated Phosphorus,
 Plus \h2-Coordination Mode between Ruthenium(0) and a
 Phosphaalkene&#x2020;
;
_journal_issue 20
_journal_name_full Organometallics
_journal_page_first 5050
_journal_paper_doi 10.1021/om7005084
_journal_volume 26
_journal_year 2007
_chemical_formula_sum 'C47 H75 F3 N2 O3 P2 S'
_chemical_formula_weight 867.09
_chemical_name_systematic
;
 ?
;
_space_group_IT_number 19
_symmetry_cell_setting orthorhombic
_symmetry_space_group_name_Hall 'P 2ac 2ab'
_symmetry_space_group_name_H-M 'P 21 21 21'
_atom_sites_solution_hydrogens geom
_atom_sites_solution_primary direct
_atom_sites_solution_secondary difmap
_audit_creation_method SHELXL-97
_cell_angle_alpha 90.00
_cell_angle_beta 90.00
_cell_angle_gamma 90.00
_cell_formula_units_Z 4
_cell_length_a 10.124(3)
_cell_length_b 20.119(5)
_cell_length_c 24.693(7)
_cell_measurement_temperature 293(2)
_cell_volume 5030(2)
_computing_cell_refinement 'Bruker XSCANS'
_computing_data_collection 'Bruker XSCANS'
_computing_data_reduction 'Bruker SHELXTL'
_computing_molecular_graphics 'Bruker SHELXTL'
_computing_publication_material 'Bruker SHELXTL'
_computing_structure_refinement 'SHELXL-97 (Sheldrick, 1997)'
_computing_structure_solution 'SHELXS-97 (Sheldrick, 1990)'
_diffrn_ambient_temperature 293(2)
_diffrn_measured_fraction_theta_full 0.998
_diffrn_measured_fraction_theta_max 0.998
_diffrn_measurement_device_type 'Bruker P4'
_diffrn_measurement_method '\w scans'
_diffrn_radiation_monochromator graphite
_diffrn_radiation_source 'fine-focus sealed tube'
_diffrn_radiation_type MoK\a
_diffrn_radiation_wavelength 0.71073
_diffrn_reflns_av_R_equivalents 0.1983
_diffrn_reflns_av_sigmaI/netI 0.1592
_diffrn_reflns_limit_h_max 11
_diffrn_reflns_limit_h_min -11
_diffrn_reflns_limit_k_max 22
_diffrn_reflns_limit_k_min -22
_diffrn_reflns_limit_l_max 27
_diffrn_reflns_limit_l_min -28
_diffrn_reflns_number 39210
_diffrn_reflns_theta_full 23.86
_diffrn_reflns_theta_max 23.86
_diffrn_reflns_theta_min 1.65
_exptl_absorpt_coefficient_mu 0.177
_exptl_absorpt_correction_type none
_exptl_crystal_colour colourless
_exptl_crystal_density_diffrn 1.145
_exptl_crystal_density_method 'not measured'
_exptl_crystal_description wedge
_exptl_crystal_F_000 1872
_exptl_crystal_size_max 0.130
_exptl_crystal_size_mid 0.070
_exptl_crystal_size_min 0.010
_refine_diff_density_max 0.307
_refine_diff_density_min -0.270
_refine_diff_density_rms 0.046
_refine_ls_abs_structure_details 'Flack H D (1983), Acta Cryst. A39, 876-881'
_refine_ls_abs_structure_Flack -0.10(17)
_refine_ls_extinction_method none
_refine_ls_goodness_of_fit_ref 0.994
_refine_ls_hydrogen_treatment riding
_refine_ls_matrix_type full
_refine_ls_number_parameters 541
_refine_ls_number_reflns 7744
_refine_ls_number_restraints 0
_refine_ls_restrained_S_all 0.994
_refine_ls_R_factor_all 0.2069
_refine_ls_R_factor_gt 0.0777
_refine_ls_shift/su_max 0.000
_refine_ls_shift/su_mean 0.000
_refine_ls_structure_factor_coef Fsqd
_refine_ls_weighting_details 'calc w=1/[\s^2^(Fo^2^)+(0.0778P)^2^+0.2436P] where P=(Fo^2^+2Fc^2^)/3'
_refine_ls_weighting_scheme calc
_refine_ls_wR_factor_gt 0.1552
_refine_ls_wR_factor_ref 0.2066
_reflns_number_gt 3294
_reflns_number_total 7744
_reflns_threshold_expression >2sigma(I)
_cod_data_source_file om7005084-file002.cif
_cod_data_source_block 06069
_cod_depositor_comments
;
The following automatic conversions were performed:

'_symmetry_cell_setting' value 'Orthorhombic' changed to
'orthorhombic' according to
/home/saulius/struct/CIF-dictionaries/cif_core.dic dictionary named
'cif_core.dic' version 2.4.1 from 2010-06-29.

Automatic conversion script
Id: cif_fix_values 1715 2011-07-08 13:25:40Z adriana 
;
_cod_original_sg_symbol_H-M P2(1)2(1)2(1)
_cod_database_code 4073647

loop_
_symmetry_equiv_pos_as_xyz
'x, y, z'
'-x+1/2, -y, z+1/2'
'x+1/2, -y+1/2, -z'
'-x, y+1/2, -z+1/2'

loop_
_atom_site_label
_atom_site_type_symbol
_atom_site_fract_x
_atom_site_fract_y
_atom_site_fract_z
_atom_site_U_iso_or_equiv
_atom_site_adp_type
_atom_site_occupancy
_atom_site_symmetry_multiplicity
_atom_site_calc_flag
_atom_site_refinement_flags
P1 P 0.4918(2) 0.30512(12) 0.31903(9) 0.0698(7) Uani 1 1 d .
P2 P 0.4492(2) 0.44109(12) 0.12215(8) 0.0624(7) Uani 1 1 d .
N7 N 0.2672(8) 0.3331(5) 0.0486(3) 0.079(2) Uani 1 1 d .
N12 N 0.4408(8) 0.2742(4) 0.0847(3) 0.074(2) Uani 1 1 d .
H12A H 0.5216 0.2737 0.0954 0.088 Uiso 1 1 calc R
C1 C 0.5235(8) 0.3221(4) 0.2561(3) 0.074(2) Uani 1 1 d .
H1A H 0.6042 0.3053 0.2443 0.089 Uiso 1 1 calc R
C2 C 0.4506(8) 0.3587(4) 0.2135(3) 0.069(2) Uani 1 1 d .
H2A H 0.3892 0.3891 0.2306 0.082 Uiso 1 1 calc R
H2B H 0.3996 0.3273 0.1923 0.082 Uiso 1 1 calc R
C3 C 0.5417(8) 0.3983(4) 0.1752(3) 0.070(2) Uani 1 1 d .
H3A H 0.6046 0.3681 0.1587 0.084 Uiso 1 1 calc R
H3B H 0.5910 0.4307 0.1962 0.084 Uiso 1 1 calc R
C4 C 0.4631(9) 0.3915(4) 0.0581(3) 0.064(2) Uani 1 1 d .
H4A H 0.5548 0.3857 0.0462 0.077 Uiso 1 1 calc R
C5 C 0.3759(9) 0.4257(4) 0.0148(3) 0.082(3) Uani 1 1 d .
H5A H 0.3769 0.4736 0.0193 0.099 Uiso 1 1 calc R
H5B H 0.4059 0.4149 -0.0214 0.099 Uiso 1 1 calc R
C6 C 0.2392(10) 0.3978(6) 0.0252(4) 0.097(3) Uani 1 1 d .
H6A H 0.1903 0.4256 0.0503 0.117 Uiso 1 1 calc R
H6B H 0.1895 0.3937 -0.0082 0.117 Uiso 1 1 calc R
C8 C 0.3924(9) 0.3278(5) 0.0640(3) 0.063(2) Uani 1 1 d .
C9 C 0.1745(10) 0.2798(6) 0.0528(4) 0.098(3) Uani 1 1 d .
H9A H 0.1073 0.2913 0.0792 0.118 Uiso 1 1 calc R
H9B H 0.1313 0.2734 0.0182 0.118 Uiso 1 1 calc R
C10 C 0.2360(15) 0.2204(7) 0.0685(8) 0.214(10) Uani 1 1 d .
H10A H 0.1763 0.1997 0.0941 0.257 Uiso 1 1 calc R
H10B H 0.2352 0.1923 0.0365 0.257 Uiso 1 1 calc R
C11 C 0.3591(13) 0.2136(5) 0.0902(4) 0.101(3) Uani 1 1 d .
H11A H 0.4038 0.1769 0.0725 0.121 Uiso 1 1 calc R
H11B H 0.3507 0.2026 0.1283 0.121 Uiso 1 1 calc R
C12 C 0.3268(7) 0.3430(5) 0.3284(3) 0.053(2) Uani 1 1 d .
C13 C 0.2111(9) 0.3061(5) 0.3123(3) 0.063(2) Uani 1 1 d .
C14 C 0.0959(8) 0.3422(6) 0.3039(3) 0.072(3) Uani 1 1 d .
H14A H 0.0216 0.3196 0.2916 0.087 Uiso 1 1 calc R
C15 C 0.0852(8) 0.4105(5) 0.3128(3) 0.064(2) Uani 1 1 d .
C16 C 0.1951(8) 0.4416(5) 0.3343(3) 0.066(2) Uani 1 1 d .
H16A H 0.1899 0.4867 0.3422 0.079 Uiso 1 1 calc R
C17 C 0.3131(8) 0.4085(5) 0.3445(3) 0.063(2) Uani 1 1 d .
C18 C 0.2082(8) 0.2300(5) 0.3042(3) 0.066(2) Uani 1 1 d .
C19 C 0.2549(9) 0.2117(5) 0.2472(3) 0.100(3) Uani 1 1 d .
H19A H 0.2305 0.1666 0.2393 0.150 Uiso 1 1 calc R
H19B H 0.3492 0.2161 0.2451 0.150 Uiso 1 1 calc R
H19C H 0.2144 0.2409 0.2213 0.150 Uiso 1 1 calc R
C20 C 0.2903(9) 0.1921(4) 0.3463(4) 0.089(3) Uani 1 1 d .
H20A H 0.2819 0.1452 0.3401 0.134 Uiso 1 1 calc R
H20B H 0.2591 0.2027 0.3819 0.134 Uiso 1 1 calc R
H20C H 0.3814 0.2048 0.3431 0.134 Uiso 1 1 calc R
C21 C 0.0660(8) 0.2024(5) 0.3098(3) 0.091(3) Uani 1 1 d .
H21A H 0.0680 0.1547 0.3082 0.137 Uiso 1 1 calc R
H21B H 0.0122 0.2193 0.2809 0.137 Uiso 1 1 calc R
H21C H 0.0296 0.2161 0.3439 0.137 Uiso 1 1 calc R
C22 C -0.0371(8) 0.4509(5) 0.2993(4) 0.081(3) Uani 1 1 d .
C23 C -0.1522(8) 0.4048(5) 0.2819(4) 0.109(4) Uani 1 1 d .
H23A H -0.1261 0.3795 0.2506 0.164 Uiso 1 1 calc R
H23B H -0.2282 0.4312 0.2732 0.164 Uiso 1 1 calc R
H23C H -0.1734 0.3750 0.3110 0.164 Uiso 1 1 calc R
C24 C -0.0840(9) 0.4894(6) 0.3500(4) 0.114(4) Uani 1 1 d .
H24A H -0.0134 0.5170 0.3631 0.171 Uiso 1 1 calc R
H24B H -0.1094 0.4585 0.3777 0.171 Uiso 1 1 calc R
H24C H -0.1582 0.5168 0.3406 0.171 Uiso 1 1 calc R
C25 C -0.0066(9) 0.4989(5) 0.2542(4) 0.124(4) Uani 1 1 d .
H25A H 0.0619 0.5288 0.2655 0.186 Uiso 1 1 calc R
H25B H -0.0846 0.5238 0.2453 0.186 Uiso 1 1 calc R
H25C H 0.0224 0.4746 0.2228 0.186 Uiso 1 1 calc R
C26 C 0.4215(7) 0.4500(4) 0.3746(3) 0.059(2) Uani 1 1 d .
C27 C 0.3631(11) 0.4971(6) 0.4152(5) 0.148(5) Uani 1 1 d .
H27A H 0.3215 0.5334 0.3967 0.222 Uiso 1 1 calc R
H27B H 0.4317 0.5139 0.4383 0.222 Uiso 1 1 calc R
H27C H 0.2986 0.4741 0.4367 0.222 Uiso 1 1 calc R
C28 C 0.4999(10) 0.4913(6) 0.3355(4) 0.125(4) Uani 1 1 d .
H28A H 0.4410 0.5178 0.3140 0.187 Uiso 1 1 calc R
H28B H 0.5502 0.4626 0.3122 0.187 Uiso 1 1 calc R
H28C H 0.5588 0.5198 0.3552 0.187 Uiso 1 1 calc R
C29 C 0.5193(11) 0.4074(5) 0.4063(5) 0.136(5) Uani 1 1 d .
H29A H 0.5760 0.4357 0.4273 0.204 Uiso 1 1 calc R
H29B H 0.5715 0.3817 0.3815 0.204 Uiso 1 1 calc R
H29C H 0.4718 0.3781 0.4300 0.204 Uiso 1 1 calc R
C30 C 0.5195(7) 0.5204(4) 0.0993(3) 0.054(2) Uani 1 1 d .
C31 C 0.4294(7) 0.5743(4) 0.1045(3) 0.051(2) Uani 1 1 d .
C32 C 0.4347(7) 0.6263(4) 0.0686(3) 0.056(2) Uani 1 1 d .
H32A H 0.3736 0.6605 0.0724 0.067 Uiso 1 1 calc R
C33 C 0.5272(8) 0.6307(4) 0.0266(3) 0.054(2) Uani 1 1 d .
C34 C 0.6256(8) 0.5836(4) 0.0270(3) 0.057(2) Uani 1 1 d .
H34A H 0.6934 0.5881 0.0018 0.068 Uiso 1 1 calc R
C35 C 0.6314(7) 0.5301(4) 0.0619(3) 0.050(2) Uani 1 1 d .
C36 C 0.3242(7) 0.5809(5) 0.1509(3) 0.066(2) Uani 1 1 d .
C37 C 0.3715(8) 0.5509(4) 0.2044(3) 0.075(3) Uani 1 1 d .
H37A H 0.3099 0.5618 0.2326 0.112 Uiso 1 1 calc R
H37B H 0.4568 0.5686 0.2133 0.112 Uiso 1 1 calc R
H37C H 0.3774 0.5035 0.2008 0.112 Uiso 1 1 calc R
C38 C 0.1930(7) 0.5498(5) 0.1338(3) 0.093(3) Uani 1 1 d .
H38A H 0.1276 0.5581 0.1611 0.139 Uiso 1 1 calc R
H38B H 0.2042 0.5027 0.1293 0.139 Uiso 1 1 calc R
H38C H 0.1648 0.5690 0.1001 0.139 Uiso 1 1 calc R
C39 C 0.2918(9) 0.6537(5) 0.1631(4) 0.090(3) Uani 1 1 d .
H39A H 0.2365 0.6562 0.1946 0.134 Uiso 1 1 calc R
H39B H 0.2465 0.6729 0.1327 0.134 Uiso 1 1 calc R
H39C H 0.3722 0.6778 0.1696 0.134 Uiso 1 1 calc R
C40 C 0.5197(8) 0.6866(4) -0.0139(3) 0.065(2) Uani 1 1 d .
C41 C 0.3872(8) 0.6777(5) -0.0455(3) 0.092(3) Uani 1 1 d .
H41A H 0.3850 0.6344 -0.0618 0.138 Uiso 1 1 calc R
H41B H 0.3809 0.7111 -0.0732 0.138 Uiso 1 1 calc R
H41C H 0.3144 0.6822 -0.0209 0.138 Uiso 1 1 calc R
C42 C 0.5182(8) 0.7539(4) 0.0130(3) 0.078(3) Uani 1 1 d .
H42A H 0.5931 0.7578 0.0366 0.117 Uiso 1 1 calc R
H42B H 0.4384 0.7587 0.0337 0.117 Uiso 1 1 calc R
H42C H 0.5220 0.7880 -0.0141 0.117 Uiso 1 1 calc R
C43 C 0.6310(8) 0.6861(4) -0.0554(3) 0.081(3) Uani 1 1 d .
H43A H 0.7145 0.6856 -0.0370 0.122 Uiso 1 1 calc R
H43B H 0.6251 0.7251 -0.0777 0.122 Uiso 1 1 calc R
H43C H 0.6234 0.6472 -0.0778 0.122 Uiso 1 1 calc R
C44 C 0.7625(7) 0.4906(4) 0.0593(3) 0.060(2) Uani 1 1 d .
C45 C 0.8769(7) 0.5402(4) 0.0634(3) 0.076(3) Uani 1 1 d .
H45A H 0.9592 0.5171 0.0589 0.114 Uiso 1 1 calc R
H45B H 0.8751 0.5612 0.0983 0.114 Uiso 1 1 calc R
H45C H 0.8681 0.5732 0.0356 0.114 Uiso 1 1 calc R
C46 C 0.7741(8) 0.4576(5) 0.0024(3) 0.088(3) Uani 1 1 d .
H46A H 0.7006 0.4282 -0.0032 0.131 Uiso 1 1 calc R
H46B H 0.8550 0.4328 0.0004 0.131 Uiso 1 1 calc R
H46C H 0.7739 0.4914 -0.0250 0.131 Uiso 1 1 calc R
C47 C 0.7834(8) 0.4403(5) 0.1024(4) 0.100(3) Uani 1 1 d .
H47A H 0.7229 0.4041 0.0973 0.150 Uiso 1 1 calc R
H47B H 0.7685 0.4603 0.1371 0.150 Uiso 1 1 calc R
H47C H 0.8724 0.4240 0.1006 0.150 Uiso 1 1 calc R
S1 S 0.7886(4) 0.21579(19) 0.09788(13) 0.1103(10) Uani 1 1 d .
F1 F 0.9242(16) 0.1553(5) 0.1688(4) 0.289(7) Uani 1 1 d .
F2 F 0.7716(11) 0.2101(5) 0.2005(3) 0.229(5) Uani 1 1 d .
F3 F 0.9357(9) 0.2610(6) 0.1695(3) 0.215(4) Uani 1 1 d .
O1 O 0.7155(7) 0.2764(4) 0.0998(3) 0.135(3) Uani 1 1 d .
O2 O 0.8960(6) 0.2113(4) 0.0630(3) 0.122(3) Uani 1 1 d .
O3 O 0.6980(11) 0.1575(5) 0.0965(5) 0.223(6) Uani 1 1 d .
C1' C 0.8455(17) 0.2131(16) 0.1552(10) 0.319(19) Uani 1 1 d .

loop_
_atom_site_aniso_label
_atom_site_aniso_U_11
_atom_site_aniso_U_22
_atom_site_aniso_U_33
_atom_site_aniso_U_23
_atom_site_aniso_U_13
_atom_site_aniso_U_12
P1 0.0610(14) 0.0883(18) 0.0602(14) 0.0044(13) -0.0033(12) -0.0068(14)
P2 0.0577(13) 0.0825(17) 0.0468(12) 0.0044(12) 0.0009(11) -0.0154(13)
N7 0.078(6) 0.100(7) 0.059(5) 0.006(5) -0.005(4) -0.036(6)
N12 0.083(5) 0.068(6) 0.070(5) -0.002(4) -0.007(4) -0.024(5)
C1 0.059(5) 0.088(7) 0.076(6) 0.011(5) -0.006(5) -0.001(5)
C2 0.064(6) 0.081(6) 0.060(5) 0.004(5) -0.002(5) -0.009(5)
C3 0.062(5) 0.083(6) 0.064(5) 0.013(5) -0.005(5) -0.008(5)
C4 0.070(6) 0.081(6) 0.041(5) 0.005(4) 0.004(4) -0.006(5)
C5 0.102(7) 0.084(7) 0.061(6) 0.003(5) -0.015(5) -0.033(6)
C6 0.105(9) 0.115(10) 0.072(7) 0.021(6) -0.030(6) -0.020(7)
C8 0.068(7) 0.074(8) 0.047(5) -0.003(5) 0.001(5) -0.013(6)
C9 0.100(8) 0.110(9) 0.085(7) -0.006(7) -0.010(6) -0.044(8)
C10 0.140(13) 0.070(10) 0.43(3) 0.042(14) -0.090(16) -0.055(10)
C11 0.140(10) 0.090(9) 0.074(6) 0.020(6) -0.008(7) -0.037(8)
C12 0.041(5) 0.072(6) 0.046(5) 0.009(5) 0.002(4) -0.008(5)
C13 0.066(6) 0.081(7) 0.042(5) 0.008(5) 0.004(4) 0.003(6)
C14 0.052(6) 0.110(9) 0.055(5) 0.020(6) -0.004(4) -0.022(6)
C15 0.049(6) 0.084(8) 0.059(5) 0.012(5) 0.001(4) -0.008(6)
C16 0.055(6) 0.080(7) 0.062(6) 0.004(5) 0.014(4) -0.006(6)
C17 0.048(6) 0.095(8) 0.046(5) 0.003(5) 0.006(4) -0.009(6)
C18 0.069(6) 0.084(7) 0.045(5) -0.006(5) 0.007(4) -0.013(5)
C19 0.124(8) 0.105(8) 0.071(6) -0.014(6) 0.020(6) -0.038(7)
C20 0.100(7) 0.088(7) 0.079(6) 0.021(6) -0.007(6) -0.009(6)
C21 0.083(6) 0.106(8) 0.084(6) 0.008(6) 0.000(6) -0.038(6)
C22 0.043(5) 0.110(8) 0.089(7) 0.031(6) -0.002(5) -0.011(6)
C23 0.058(6) 0.142(10) 0.127(9) 0.011(8) -0.018(6) 0.006(7)
C24 0.078(7) 0.140(10) 0.125(9) 0.020(8) 0.014(7) 0.014(7)
C25 0.075(6) 0.158(10) 0.140(9) 0.087(9) 0.005(6) 0.019(8)
C26 0.047(5) 0.065(6) 0.066(5) 0.001(5) 0.005(4) -0.018(5)
C27 0.104(8) 0.180(12) 0.160(11) -0.113(10) 0.006(8) -0.009(9)
C28 0.097(7) 0.174(11) 0.103(8) 0.022(8) -0.030(6) -0.068(8)
C29 0.163(11) 0.091(8) 0.153(10) 0.005(7) -0.109(10) 0.000(8)
C30 0.051(5) 0.072(6) 0.040(4) 0.001(4) -0.001(4) -0.017(5)
C31 0.047(5) 0.064(6) 0.042(5) -0.007(4) 0.008(4) -0.015(5)
C32 0.041(5) 0.068(6) 0.059(5) 0.003(5) 0.001(4) 0.002(4)
C33 0.051(5) 0.061(6) 0.051(5) 0.008(4) -0.001(4) -0.017(5)
C34 0.052(5) 0.073(7) 0.046(5) -0.001(5) 0.002(4) -0.007(5)
C35 0.043(5) 0.055(6) 0.053(5) -0.008(4) 0.003(4) -0.015(4)
C36 0.054(5) 0.088(7) 0.056(5) 0.005(5) 0.011(4) -0.005(5)
C37 0.059(5) 0.104(7) 0.061(5) -0.006(5) 0.013(4) 0.007(5)
C38 0.038(5) 0.148(9) 0.093(7) 0.018(7) 0.005(5) -0.015(6)
C39 0.085(6) 0.095(8) 0.089(7) 0.005(6) 0.019(5) 0.017(6)
C40 0.067(6) 0.065(6) 0.065(5) -0.004(5) -0.006(5) 0.000(5)
C41 0.089(7) 0.131(9) 0.056(5) 0.012(6) -0.019(5) -0.009(6)
C42 0.076(6) 0.069(7) 0.090(7) 0.016(5) -0.001(5) 0.002(5)
C43 0.071(6) 0.105(8) 0.068(6) 0.021(5) 0.017(5) -0.005(6)
C44 0.043(5) 0.078(6) 0.059(6) 0.003(5) 0.008(4) -0.004(5)
C45 0.047(5) 0.105(8) 0.075(6) 0.004(5) 0.010(4) -0.008(5)
C46 0.073(6) 0.104(8) 0.085(7) -0.024(6) 0.033(5) -0.011(6)
C47 0.039(5) 0.128(9) 0.132(9) 0.032(8) 0.008(5) 0.011(6)
S1 0.121(3) 0.130(3) 0.080(2) 0.010(2) 0.004(2) 0.011(3)
F1 0.47(2) 0.240(11) 0.159(8) 0.013(7) -0.004(11) 0.214(13)
F2 0.325(13) 0.263(11) 0.097(5) 0.032(6) 0.056(7) 0.119(10)
F3 0.189(8) 0.349(13) 0.106(5) -0.077(7) -0.043(6) 0.030(9)
O1 0.113(6) 0.107(6) 0.186(8) 0.009(6) -0.033(5) 0.042(5)
O2 0.082(5) 0.191(8) 0.094(5) -0.022(5) 0.009(4) -0.030(5)
O3 0.239(12) 0.182(9) 0.247(12) -0.086(9) 0.104(10) -0.127(9)
C1' 0.104(12) 0.52(4) 0.33(3) -0.37(3) -0.043(15) 0.083(17)

loop_
_atom_type_symbol
_atom_type_description
_atom_type_scat_dispersion_real
_atom_type_scat_dispersion_imag
_atom_type_scat_source
C C 0.0033 0.0016 'International Tables Vol C Tables 4.2.6.8 and 6.1.1.4'
H H 0.0000 0.0000 'International Tables Vol C Tables 4.2.6.8 and 6.1.1.4'
F F 0.0171 0.0103 'International Tables Vol C Tables 4.2.6.8 and 6.1.1.4'
N N 0.0061 0.0033 'International Tables Vol C Tables 4.2.6.8 and 6.1.1.4'
O O 0.0106 0.0060 'International Tables Vol C Tables 4.2.6.8 and 6.1.1.4'
P P 0.1023 0.0942 'International Tables Vol C Tables 4.2.6.8 and 6.1.1.4'
S S 0.1246 0.1234 'International Tables Vol C Tables 4.2.6.8 and 6.1.1.4'

loop_
_geom_angle_atom_site_label_1
_geom_angle_atom_site_label_2
_geom_angle_atom_site_label_3
_geom_angle
C1 P1 C12 102.2(4)
C3 P2 C30 115.6(4)
C3 P2 C4 108.4(4)
C30 P2 C4 100.0(3)
C8 N7 C9 123.1(9)
C8 N7 C6 111.9(8)
C9 N7 C6 125.0(9)
C8 N12 C11 120.9(8)
C2 C1 P1 133.3(7)
C1 C2 C3 113.2(6)
C2 C3 P2 112.2(5)
C8 C4 C5 100.3(7)
C8 C4 P2 110.0(5)
C5 C4 P2 107.6(6)
C6 C5 C4 103.8(7)
N7 C6 C5 102.8(8)
N12 C8 N7 122.9(9)
N12 C8 C4 125.5(8)
N7 C8 C4 111.4(9)
C10 C9 N7 111.6(9)
C11 C10 C9 126.8(11)
C10 C11 N12 113.1(10)
C17 C12 C13 119.2(7)
C17 C12 P1 121.2(6)
C13 C12 P1 119.1(7)
C14 C13 C12 117.0(8)
C14 C13 C18 118.9(8)
C12 C13 C18 124.1(8)
C13 C14 C15 123.8(8)
C16 C15 C14 116.3(8)
C16 C15 C22 119.9(9)
C14 C15 C22 123.8(8)
C15 C16 C17 123.0(9)
C12 C17 C16 119.3(8)
C12 C17 C26 125.0(8)
C16 C17 C26 115.6(8)
C19 C18 C20 109.7(8)
C19 C18 C13 110.6(7)
C20 C18 C13 113.2(7)
C19 C18 C21 106.5(7)
C20 C18 C21 105.4(7)
C13 C18 C21 111.1(7)
C25 C22 C15 109.7(7)
C25 C22 C24 109.9(9)
C15 C22 C24 110.0(8)
C25 C22 C23 109.4(8)
C15 C22 C23 110.7(8)
C24 C22 C23 107.2(7)
C28 C26 C27 106.9(9)
C28 C26 C29 107.3(8)
C27 C26 C29 105.5(8)
C28 C26 C17 111.2(7)
C27 C26 C17 112.1(7)
C29 C26 C17 113.5(7)
C31 C30 C35 116.6(6)
C31 C30 P2 112.7(5)
C35 C30 P2 127.3(6)
C32 C31 C30 119.8(6)
C32 C31 C36 115.7(7)
C30 C31 C36 124.5(7)
C31 C32 C33 123.6(7)
C34 C33 C32 115.7(7)
C34 C33 C40 123.8(7)
C32 C33 C40 120.4(8)
C33 C34 C35 125.0(7)
C34 C35 C30 117.5(7)
C34 C35 C44 114.2(7)
C30 C35 C44 128.1(7)
C37 C36 C38 110.5(7)
C37 C36 C39 106.0(7)
C38 C36 C39 105.1(7)
C37 C36 C31 112.6(6)
C38 C36 C31 110.6(6)
C39 C36 C31 111.7(7)
C33 C40 C42 112.2(6)
C33 C40 C43 113.9(7)
C42 C40 C43 108.1(7)
C33 C40 C41 106.8(7)
C42 C40 C41 108.3(7)
C43 C40 C41 107.4(6)
C47 C44 C45 106.8(7)
C47 C44 C35 116.2(6)
C45 C44 C35 108.1(7)
C47 C44 C46 110.2(8)
C45 C44 C46 106.3(6)
C35 C44 C46 108.7(6)
O2 S1 O1 118.8(5)
O2 S1 O3 114.6(5)
O1 S1 O3 110.7(6)
O2 S1 C1' 106.1(8)
O1 S1 C1' 101.3(10)
O3 S1 C1' 103.0(13)
F2 C1' F3 100.8(11)
F2 C1' F1 94(2)
F3 C1' F1 97.9(13)
F2 C1' S1 124.1(13)
F3 C1' S1 118(3)
F1 C1' S1 116.8(11)

loop_
_geom_bond_atom_site_label_1
_geom_bond_atom_site_label_2
_geom_bond_distance
P1 C1 1.624(8)
P1 C12 1.851(8)
P2 C3 1.827(8)
P2 C30 1.836(7)
P2 C4 1.875(8)
N7 C8 1.327(10)
N7 C9 1.430(11)
N7 C6 1.452(11)
N12 C8 1.290(10)
N12 C11 1.480(11)
C1 C2 1.480(10)
C2 C3 1.542(10)
C4 C8 1.475(11)
C4 C5 1.548(10)
C5 C6 1.516(11)
C9 C10 1.401(15)
C10 C11 1.364(15)
C12 C17 1.384(11)
C12 C13 1.443(11)
C13 C14 1.390(11)
C13 C18 1.545(12)
C14 C15 1.396(11)
C15 C16 1.382(10)
C15 C22 1.517(11)
C16 C17 1.391(11)
C17 C26 1.566(11)
C18 C19 1.530(10)
C18 C20 1.533(11)
C18 C21 1.549(11)
C22 C25 1.507(11)
C22 C24 1.546(13)
C22 C23 1.551(12)
C26 C28 1.500(11)
C26 C27 1.501(11)
C26 C29 1.525(11)
C30 C31 1.423(9)
C30 C35 1.474(9)
C31 C32 1.372(9)
C31 C36 1.570(10)
C32 C33 1.401(10)
C33 C34 1.376(10)
C33 C40 1.507(10)
C34 C35 1.379(10)
C35 C44 1.549(10)
C36 C37 1.527(10)
C36 C38 1.529(10)
C36 C39 1.531(11)
C40 C42 1.509(10)
C40 C43 1.523(10)
C40 C41 1.562(11)
C44 C47 1.484(11)
C44 C45 1.532(10)
C44 C46 1.557(10)
S1 O2 1.390(7)
S1 O1 1.427(7)
S1 O3 1.490(9)
S1 C1' 1.53(2)
F1 C1' 1.45(3)
F2 C1' 1.35(2)
F3 C1' 1.38(2)

loop_
_geom_torsion_atom_site_label_1
_geom_torsion_atom_site_label_2
_geom_torsion_atom_site_label_3
_geom_torsion_atom_site_label_4
_geom_torsion
C12 P1 C1 C2 1.3(9)
P1 C1 C2 C3 144.3(7)
C1 C2 C3 P2 178.5(6)
C30 P2 C3 C2 147.7(6)
C4 P2 C3 C2 -101.0(6)
C3 P2 C4 C8 67.6(7)
C30 P2 C4 C8 -171.0(6)
C3 P2 C4 C5 175.9(5)
C30 P2 C4 C5 -62.7(6)
C8 C4 C5 C6 30.3(8)
P2 C4 C5 C6 -84.6(8)
C8 N7 C6 C5 14.6(10)
C9 N7 C6 C5 -162.9(8)
C4 C5 C6 N7 -27.8(9)
C11 N12 C8 N7 2.7(13)
C11 N12 C8 C4 178.1(8)
C9 N7 C8 N12 -0.7(13)
C6 N7 C8 N12 -178.3(8)
C9 N7 C8 C4 -176.6(7)
C6 N7 C8 C4 5.8(10)
C5 C4 C8 N12 161.3(8)
P2 C4 C8 N12 -85.6(9)
C5 C4 C8 N7 -22.9(9)
P2 C4 C8 N7 90.2(7)
C8 N7 C9 C10 -7.5(15)
C6 N7 C9 C10 169.7(12)
N7 C9 C10 C11 15(2)
C9 C10 C11 N12 -14(2)
C8 N12 C11 C10 3.9(15)
C1 P1 C12 C17 -89.1(7)
C1 P1 C12 C13 83.4(6)
C17 C12 C13 C14 12.2(10)
P1 C12 C13 C14 -160.4(6)
C17 C12 C13 C18 -167.6(7)
P1 C12 C13 C18 19.8(9)
C12 C13 C14 C15 -3.4(11)
C18 C13 C14 C15 176.4(7)
C13 C14 C15 C16 -4.0(12)
C13 C14 C15 C22 174.9(7)
C14 C15 C16 C17 2.9(12)
C22 C15 C16 C17 -176.1(7)
C13 C12 C17 C16 -13.5(11)
P1 C12 C17 C16 158.9(6)
C13 C12 C17 C26 166.1(7)
P1 C12 C17 C26 -21.4(10)
C15 C16 C17 C12 5.9(12)
C15 C16 C17 C26 -173.7(7)
C14 C13 C18 C19 95.4(9)
C12 C13 C18 C19 -84.7(9)
C14 C13 C18 C20 -141.0(7)
C12 C13 C18 C20 38.8(10)
C14 C13 C18 C21 -22.6(10)
C12 C13 C18 C21 157.2(7)
C16 C15 C22 C25 65.5(11)
C14 C15 C22 C25 -113.4(10)
C16 C15 C22 C24 -55.5(10)
C14 C15 C22 C24 125.6(9)
C16 C15 C22 C23 -173.8(7)
C14 C15 C22 C23 7.4(12)
C12 C17 C26 C28 96.1(10)
C16 C17 C26 C28 -84.3(9)
C12 C17 C26 C27 -144.4(9)
C16 C17 C26 C27 35.3(11)
C12 C17 C26 C29 -25.0(11)
C16 C17 C26 C29 154.7(8)
C3 P2 C30 C31 -123.2(5)
C4 P2 C30 C31 120.7(5)
C3 P2 C30 C35 78.5(7)
C4 P2 C30 C35 -37.7(7)
C35 C30 C31 C32 12.0(10)
P2 C30 C31 C32 -148.8(6)
C35 C30 C31 C36 -165.4(6)
P2 C30 C31 C36 33.7(8)
C30 C31 C32 C33 -1.4(11)
C36 C31 C32 C33 176.3(6)
C31 C32 C33 C34 -8.1(11)
C31 C32 C33 C40 175.0(7)
C32 C33 C34 C35 6.5(11)
C40 C33 C34 C35 -176.7(7)
C33 C34 C35 C30 4.0(11)
C33 C34 C35 C44 -171.6(7)
C31 C30 C35 C34 -13.2(9)
P2 C30 C35 C34 144.4(6)
C31 C30 C35 C44 161.7(7)
P2 C30 C35 C44 -40.7(10)
C32 C31 C36 C37 -144.8(7)
C30 C31 C36 C37 32.7(10)
C32 C31 C36 C38 91.0(9)
C30 C31 C36 C38 -91.5(9)
C32 C31 C36 C39 -25.7(10)
C30 C31 C36 C39 151.9(7)
C34 C33 C40 C42 -122.5(8)
C32 C33 C40 C42 54.2(10)
C34 C33 C40 C43 0.7(11)
C32 C33 C40 C43 177.3(7)
C34 C33 C40 C41 119.0(8)
C32 C33 C40 C41 -64.3(9)
C34 C35 C44 C47 169.6(7)
C30 C35 C44 C47 -5.5(12)
C34 C35 C44 C45 49.6(8)
C30 C35 C44 C45 -125.4(8)
C34 C35 C44 C46 -65.4(8)
C30 C35 C44 C46 119.6(8)
O2 S1 C1' F2 -174(2)
O1 S1 C1' F2 61(3)
O3 S1 C1' F2 -53(3)
O2 S1 C1' F3 58.7(15)
O1 S1 C1' F3 -66.0(12)
O3 S1 C1' F3 179.4(11)
O2 S1 C1' F1 -57(2)
O1 S1 C1' F1 178.1(19)
O3 S1 C1' F1 63(2)
